data_4302708
loop_
_publ_author_name
'Jian-Bin Lin'
'Jie-Peng Zhang'
'Wei-Xiong Zhang'
'Wei Xue'
'Dong-Xu Xue'
'Xiao-Ming Chen'

_publ_contact_author
;
      Chen, Xiao-Ming
      School of Chemistry and Chemical Engineering
      Sun Yat-Sen University
      Guangzhou, 510275
      P. R. China
;
_publ_contact_author_email cxm@sysu.edu.cn
_publ_contact_author_fax '86 20 84112245'
_publ_contact_author_phone 86-20-84113986
_publ_section_title
;
Porous Manganese(II) 3-(2-Pyridyl)-5-(4-Pyridyl)-1,2,4-Triazolate
Frameworks: Rational Self-Assembly, Supramolecular Isomerism, Solid-State
Transformation, and Sorption Properties
;
_journal_name_full 'Inorganic Chemistry'
_journal_page_first 6652
_journal_page_last 6660
_journal_paper_doi 10.1021/ic900621c
_journal_volume 48
_journal_year 2009
_chemical_formula_sum 'C25.5 H25.5 Mn N10.5 O3.5'
_chemical_formula_weight 590.00
_chemical_name_systematic
; 
 ? 
;
_space_group_IT_number 86
_symmetry_cell_setting tetragonal
_symmetry_space_group_name_Hall '-P 4bc'
_symmetry_space_group_name_H-M 'P 42/n :2'
_atom_sites_solution_hydrogens geom
_atom_sites_solution_primary direct
_atom_sites_solution_secondary difmap
_audit_creation_method SHELXL-97
_cell_angle_alpha 90.00
_cell_angle_beta 90.00
_cell_angle_gamma 90.00
_cell_formula_units_Z 4
_cell_length_a 13.7675(8)
_cell_length_b 13.7675(8)
_cell_length_c 14.5426(17)
_cell_measurement_reflns_used 1034
_cell_measurement_temperature 293(2)
_cell_measurement_theta_max 40.327
_cell_measurement_theta_min 5.035
_cell_volume 2756.5(4)
_computing_cell_refinement 'Bruker FRAMBO'
_computing_data_collection 'Bruker FRAMBO'
_computing_data_reduction 'Bruker SAINT'
_computing_molecular_graphics 'SHELXTL Ver. 6.12, (Sheldrick, 2000)'
_computing_publication_material 'SHELXTL Ver. 6.12, (Sheldrick, 2000)'
_computing_structure_refinement 'SHELXTL Ver. 6.12, (Sheldrick, 2000)'
_computing_structure_solution 'SHELXTL Ver. 6.12, (Sheldrick, 2000)'
_diffrn_ambient_temperature 293(2)
_diffrn_measured_fraction_theta_full 0.992
_diffrn_measured_fraction_theta_max 0.992
_diffrn_measurement_device_type 'multiwire proportional'
_diffrn_measurement_method 'phi and omega scans'
_diffrn_radiation_monochromator graphite
_diffrn_radiation_source 'fine-focus sealed tube'
_diffrn_radiation_type MoK\a
_diffrn_radiation_wavelength 0.71073
_diffrn_reflns_av_R_equivalents 0.0613
_diffrn_reflns_av_sigmaI/netI 0.0603
_diffrn_reflns_limit_h_max 16
_diffrn_reflns_limit_h_min -16
_diffrn_reflns_limit_k_max 14
_diffrn_reflns_limit_k_min -16
_diffrn_reflns_limit_l_max 7
_diffrn_reflns_limit_l_min -17
_diffrn_reflns_number 10441
_diffrn_reflns_theta_full 26.00
_diffrn_reflns_theta_max 26.00
_diffrn_reflns_theta_min 2.04
_exptl_absorpt_coefficient_mu 0.529
_exptl_absorpt_correction_T_max 0.9579
_exptl_absorpt_correction_T_min 0.9033
_exptl_absorpt_correction_type multi-scan
_exptl_absorpt_process_details SADABS
_exptl_crystal_colour yellow
_exptl_crystal_density_diffrn 1.422
_exptl_crystal_density_method 'not measured'
_exptl_crystal_description block
_exptl_crystal_F_000 1220
_exptl_crystal_size_max 0.20
_exptl_crystal_size_mid 0.10
_exptl_crystal_size_min 0.08
_refine_diff_density_max 0.835
_refine_diff_density_min -0.424
_refine_diff_density_rms 0.101
_refine_ls_extinction_method none
_refine_ls_goodness_of_fit_ref 1.065
_refine_ls_hydrogen_treatment constr
_refine_ls_matrix_type full
_refine_ls_number_parameters 182
_refine_ls_number_reflns 2677
_refine_ls_number_restraints 9
_refine_ls_restrained_S_all 1.068
_refine_ls_R_factor_all 0.1205
_refine_ls_R_factor_gt 0.0813
_refine_ls_shift/su_max 0.002
_refine_ls_shift/su_mean 0.000
_refine_ls_structure_factor_coef Fsqd
_refine_ls_weighting_details 'calc w=1/[\s^2^(Fo^2^)+(0.1060P)^2^+3.8740P] where P=(Fo^2^+2Fc^2^)/3'
_refine_ls_weighting_scheme calc
_refine_ls_wR_factor_gt 0.2008
_refine_ls_wR_factor_ref 0.2250
_reflns_number_gt 1798
_reflns_number_total 2677
_reflns_threshold_expression >2sigma(I)
_cod_data_source_file ic900621c_si_001_5.cif
_cod_data_source_block compound_3b
_cod_depositor_comments
;
The following automatic conversions were performed:
'_symmetry_cell_setting' value 'Tetragonal' changed to 'tetragonal'
according to '/home/saulius/struct/CIF-dictionaries/cif_core.dic'
dictionary named 'cif_core.dic' version 2.4.1 from 2010-06-29.

Automatic conversion script
Id: cif_fix_enum 1527 2010-12-29 10:47:43Z saulius 
;
_cod_original_sg_symbol_H-M 'P 42/n'
_cod_database_code 4302708

loop_
_symmetry_equiv_pos_as_xyz
'x, y, z'
'-y, x+1/2, z+1/2'
'-x+1/2, -y+1/2, z'
'y+1/2, -x, z+1/2'
'-x, -y, -z'
'y, -x-1/2, -z-1/2'
'x-1/2, y-1/2, -z'
'-y-1/2, x, -z-1/2'

loop_
_atom_site_label
_atom_site_type_symbol
_atom_site_fract_x
_atom_site_fract_y
_atom_site_fract_z
_atom_site_U_iso_or_equiv
_atom_site_adp_type
_atom_site_occupancy
_atom_site_symmetry_multiplicity
_atom_site_calc_flag
_atom_site_refinement_flags
_atom_site_disorder_assembly
_atom_site_disorder_group
Mn1 Mn 0.2500 1.7500 0.36753(7) 0.0347(4) Uani 1 2 d S . .
C1 C 0.4015(4) 1.6523(4) 0.5161(4) 0.0566(15) Uani 1 1 d . . .
H1A H 0.4376 1.7084 0.5062 0.068 Uiso 1 1 calc R . .
C2 C 0.4383(5) 1.5833(5) 0.5742(5) 0.0686(18) Uani 1 1 d . . .
H2A H 0.4972 1.5929 0.6043 0.082 Uiso 1 1 calc R . .
C3 C 0.3863(5) 1.5000(5) 0.5869(5) 0.074(2) Uani 1 1 d . . .
H3A H 0.4098 1.4514 0.6253 0.089 Uiso 1 1 calc R . .
C4 C 0.2986(4) 1.4881(4) 0.5424(4) 0.0594(16) Uani 1 1 d . . .
H4A H 0.2623 1.4318 0.5506 0.071 Uiso 1 1 calc R . .
C5 C 0.2660(3) 1.5608(4) 0.4859(4) 0.0413(12) Uani 1 1 d . . .
C6 C 0.1740(3) 1.5550(3) 0.4346(3) 0.0364(11) Uani 1 1 d . . .
C7 C 0.0472(4) 1.5111(3) 0.3693(3) 0.0393(11) Uani 1 1 d . . .
C8 C -0.0322(3) 1.4522(3) 0.3314(4) 0.0387(12) Uani 1 1 d . . .
C9 C -0.1106(4) 1.4943(4) 0.2875(4) 0.0472(13) Uani 1 1 d . . .
H9A H -0.1180 1.5614 0.2876 0.057 Uiso 1 1 calc R . .
C10 C -0.1777(4) 1.4366(4) 0.2436(4) 0.0484(14) Uani 1 1 d . . .
H10A H -0.2299 1.4668 0.2147 0.058 Uiso 1 1 calc R . .
C11 C -0.0990(5) 1.3002(4) 0.2864(5) 0.0661(18) Uani 1 1 d . . .
H11A H -0.0949 1.2328 0.2880 0.079 Uiso 1 1 calc R . .
C12 C -0.0291(5) 1.3522(4) 0.3324(5) 0.0646(19) Uani 1 1 d . . .
H12A H 0.0201 1.3201 0.3639 0.078 Uiso 1 1 calc R . .
N1 N 0.3165(3) 1.6433(3) 0.4728(3) 0.0422(10) Uani 1 1 d . . .
N4 N 0.1174(3) 1.4767(3) 0.4253(3) 0.0420(10) Uani 1 1 d . . .
N3 N 0.0584(3) 1.6037(3) 0.3449(3) 0.0439(11) Uani 1 1 d . . .
N2 N 0.1423(3) 1.6318(3) 0.3880(3) 0.0405(10) Uani 1 1 d . . .
N5 N -0.1721(3) 1.3395(3) 0.2400(3) 0.0437(11) Uani 1 1 d . . .
O2W O 0.3965(5) 1.2021(5) 0.5309(5) 0.123(2) Uiso 1 1 d . . .
H2WB H 0.3541 1.2246 0.5677 0.185 Uiso 1 1 d R . .
H2WA H 0.3700 1.1501 0.5120 0.185 Uiso 1 1 d R . .
O3W O 0.2500 1.2500 0.6531(7) 0.157(4) Uiso 1 2 d S . .
H3WB H 0.2625 1.3025 0.6815 0.235 Uiso 1 1 d R . .
N1S N 0.2500 1.2500 0.2500 0.211(11) Uiso 1 4 d SD . .
O1S O 0.340(2) 1.3259(19) 0.3558(18) 0.132(10) Uiso 0.25 1 d PD . .
C3S C 0.3152(15) 1.3231(15) 0.286(2) 0.20(4) Uiso 0.25 1 d PD . .
H3SA H 0.3728 1.3624 0.2857 0.241 Uiso 0.25 1 d PR . .
C2S C 0.218(3) 1.250(4) 0.1562(18) 0.31(5) Uiso 0.25 1 d PD . .
H2SA H 0.2637 1.2959 0.1308 0.366 Uiso 0.25 1 d PR . .
H2SD H 0.2453 1.1861 0.1535 0.366 Uiso 0.25 1 d PR . .
H2SB H 0.1590 1.2523 0.1214 0.366 Uiso 0.25 1 d PR . .
C1S C 0.211(2) 1.1738(15) 0.3090(19) 0.070(8) Uiso 0.25 1 d PD . .
H1SC H 0.1815 1.1298 0.2659 0.084 Uiso 0.25 1 d PR . .
H1SD H 0.2446 1.1376 0.3554 0.084 Uiso 0.25 1 d PR . .
H1SA H 0.1611 1.2126 0.3373 0.084 Uiso 0.25 1 d PR . .

loop_
_atom_site_aniso_label
_atom_site_aniso_U_11
_atom_site_aniso_U_22
_atom_site_aniso_U_33
_atom_site_aniso_U_23
_atom_site_aniso_U_13
_atom_site_aniso_U_12
Mn1 0.0293(6) 0.0270(6) 0.0479(7) 0.000 0.000 -0.0035(4)
C1 0.042(3) 0.058(4) 0.069(4) -0.004(3) -0.012(3) -0.013(3)
C2 0.051(4) 0.082(5) 0.072(5) 0.004(4) -0.028(3) -0.002(3)
C3 0.072(4) 0.079(5) 0.071(5) 0.027(4) -0.025(4) 0.005(4)
C4 0.054(3) 0.059(4) 0.065(4) 0.020(3) -0.015(3) -0.006(3)
C5 0.041(3) 0.042(3) 0.041(3) -0.001(2) -0.001(2) 0.000(2)
C6 0.036(3) 0.031(2) 0.042(3) 0.006(2) -0.001(2) -0.0058(19)
C7 0.040(3) 0.035(3) 0.043(3) 0.002(2) -0.002(2) -0.006(2)
C8 0.037(3) 0.035(3) 0.045(3) 0.003(2) -0.003(2) -0.010(2)
C9 0.037(3) 0.035(3) 0.069(4) -0.003(3) -0.004(3) -0.001(2)
C10 0.034(3) 0.044(3) 0.067(4) -0.001(3) -0.009(3) 0.001(2)
C11 0.082(4) 0.035(3) 0.081(5) 0.011(3) -0.033(4) -0.012(3)
C12 0.069(4) 0.039(3) 0.086(5) 0.012(3) -0.047(4) -0.008(3)
N1 0.039(2) 0.039(2) 0.048(3) -0.0026(19) -0.008(2) -0.0080(18)
N4 0.047(2) 0.033(2) 0.046(3) 0.0065(19) -0.008(2) -0.0059(18)
N3 0.038(2) 0.036(2) 0.059(3) 0.008(2) -0.009(2) -0.0083(17)
N2 0.034(2) 0.032(2) 0.056(3) 0.0049(19) -0.0105(19) -0.0088(16)
N5 0.041(2) 0.038(2) 0.052(3) 0.007(2) -0.009(2) -0.0117(18)

loop_
_atom_type_symbol
_atom_type_description
_atom_type_scat_dispersion_real
_atom_type_scat_dispersion_imag
_atom_type_scat_source
C C 0.0033 0.0016 'International Tables Vol C Tables 4.2.6.8 and 6.1.1.4'
H H 0.0000 0.0000 'International Tables Vol C Tables 4.2.6.8 and 6.1.1.4'
Mn Mn 0.3368 0.7283 'International Tables Vol C Tables 4.2.6.8 and 6.1.1.4'
N N 0.0061 0.0033 'International Tables Vol C Tables 4.2.6.8 and 6.1.1.4'
O O 0.0106 0.0060 'International Tables Vol C Tables 4.2.6.8 and 6.1.1.4'

loop_
_geom_angle_atom_site_label_1
_geom_angle_atom_site_label_2
_geom_angle_atom_site_label_3
_geom_angle
_geom_angle_site_symmetry_1
_geom_angle_site_symmetry_3
_geom_angle_publ_flag
N2 Mn1 N2 164.6(2) . 3_585 ?
N2 Mn1 N5 94.35(15) . 8_776 ?
N2 Mn1 N5 96.28(16) 3_585 8_776 ?
N2 Mn1 N5 96.28(16) . 6_476 ?
N2 Mn1 N5 94.35(15) 3_585 6_476 ?
N5 Mn1 N5 92.5(2) 8_776 6_476 ?
N2 Mn1 N1 96.45(15) . 3_585 ?
N2 Mn1 N1 73.15(14) 3_585 3_585 ?
N5 Mn1 N1 86.60(15) 8_776 3_585 ?
N5 Mn1 N1 167.27(14) 6_476 3_585 ?
N2 Mn1 N1 73.15(14) . . ?
N2 Mn1 N1 96.45(15) 3_585 . ?
N5 Mn1 N1 167.27(14) 8_776 . ?
N5 Mn1 N1 86.60(15) 6_476 . ?
N1 Mn1 N1 97.0(2) 3_585 . ?
N1 C1 C2 123.4(5) . . ?
N1 C1 H1A 118.3 . . ?
C2 C1 H1A 118.3 . . ?
C3 C2 C1 118.2(5) . . ?
C3 C2 H2A 120.9 . . ?
C1 C2 H2A 120.9 . . ?
C2 C3 C4 119.7(6) . . ?
C2 C3 H3A 120.1 . . ?
C4 C3 H3A 120.1 . . ?
C5 C4 C3 118.8(6) . . ?
C5 C4 H4A 120.6 . . ?
C3 C4 H4A 120.6 . . ?
N1 C5 C4 122.1(5) . . ?
N1 C5 C6 114.8(4) . . ?
C4 C5 C6 123.2(5) . . ?
N2 C6 N4 113.5(4) . . ?
N2 C6 C5 119.9(4) . . ?
N4 C6 C5 126.6(4) . . ?
N3 C7 N4 114.4(4) . . ?
N3 C7 C8 121.0(4) . . ?
N4 C7 C8 124.5(4) . . ?
C12 C8 C9 116.6(5) . . ?
C12 C8 C7 121.7(5) . . ?
C9 C8 C7 121.5(4) . . ?
C10 C9 C8 119.8(5) . . ?
C10 C9 H9A 120.1 . . ?
C8 C9 H9A 120.1 . . ?
N5 C10 C9 123.8(5) . . ?
N5 C10 H10A 118.1 . . ?
C9 C10 H10A 118.1 . . ?
N5 C11 C12 124.5(5) . . ?
N5 C11 H11A 117.7 . . ?
C12 C11 H11A 117.7 . . ?
C11 C12 C8 119.7(5) . . ?
C11 C12 H12A 120.2 . . ?
C8 C12 H12A 120.2 . . ?
C1 N1 C5 117.8(5) . . ?
C1 N1 Mn1 126.9(4) . . ?
C5 N1 Mn1 115.2(3) . . ?
C6 N4 C7 101.3(4) . . ?
C7 N3 N2 104.3(4) . . ?
C6 N2 N3 106.5(4) . . ?
C6 N2 Mn1 115.6(3) . . ?
N3 N2 Mn1 135.1(3) . . ?
C11 N5 C10 115.5(4) . . ?
C11 N5 Mn1 119.3(4) . 6_376 ?
C10 N5 Mn1 122.9(4) . 6_376 ?
H2WB O2W H2WA 102.4 . . ?
C2S N1S C2S 36(4) . 3_575 ?
C2S N1S C2S 155(3) . 6_476 ?
C2S N1S C2S 155(3) 3_575 6_476 ?
C2S N1S C2S 155(3) . 8_766 ?
C2S N1S C2S 155(3) 3_575 8_766 ?
C2S N1S C2S 36(4) 6_476 8_766 ?
C2S N1S C3S 56(2) . 8_766 ?
C2S N1S C3S 83(2) 3_575 8_766 ?
C2S N1S C3S 99(3) 6_476 8_766 ?
C2S N1S C3S 122(2) 8_766 8_766 ?
C2S N1S C3S 99(3) . 3_575 ?
C2S N1S C3S 122(2) 3_575 3_575 ?
C2S N1S C3S 83(2) 6_476 3_575 ?
C2S N1S C3S 56(2) 8_766 3_575 ?
C3S N1S C3S 97.4(8) 8_766 3_575 ?
C2S N1S C3S 122(2) . . ?
C2S N1S C3S 99(3) 3_575 . ?
C2S N1S C3S 56(2) 6_476 . ?
C2S N1S C3S 83(2) 8_766 . ?
C3S N1S C3S 97.4(8) 8_766 . ?
C3S N1S C3S 138(2) 3_575 . ?
C2S N1S C3S 83(2) . 6_476 ?
C2S N1S C3S 56(2) 3_575 6_476 ?
C2S N1S C3S 122(2) 6_476 6_476 ?
C2S N1S C3S 99(3) 8_766 6_476 ?
C3S N1S C3S 138(2) 8_766 6_476 ?
C3S N1S C3S 97.4(8) 3_575 6_476 ?
C3S N1S C3S 97.4(8) . 6_476 ?
C2S N1S C1S 39(2) . 6_476 ?
C2S N1S C1S 70(2) 3_575 6_476 ?
C2S N1S C1S 117(3) 6_476 6_476 ?
C2S N1S C1S 132(3) 8_766 6_476 ?
C3S N1S C1S 19.7(17) 8_766 6_476 ?
C3S N1S C1S 91.3(13) 3_575 6_476 ?
C3S N1S C1S 113.5(15) . 6_476 ?
C3S N1S C1S 121.4(16) 6_476 6_476 ?
C2S N1S C1S 70(2) . 8_766 ?
C2S N1S C1S 39(2) 3_575 8_766 ?
C2S N1S C1S 132(3) 6_476 8_766 ?
C2S N1S C1S 117(3) 8_766 8_766 ?
C3S N1S C1S 121.4(16) 8_766 8_766 ?
C3S N1S C1S 113.5(15) 3_575 8_766 ?
C3S N1S C1S 91.3(13) . 8_766 ?
C3S N1S C1S 19.7(16) 6_476 8_766 ?
C1S N1S C1S 108(2) 6_476 8_766 ?
C2S N1S C1S 117(3) . . ?
C2S N1S C1S 132(3) 3_575 . ?
C2S N1S C1S 70(2) 6_476 . ?
C2S N1S C1S 39(2) 8_766 . ?
C3S N1S C1S 113.5(15) 8_766 . ?
C3S N1S C1S 19.7(17) 3_575 . ?
C3S N1S C1S 121.4(16) . . ?
C3S N1S C1S 91.3(12) 6_476 . ?
C1S N1S C1S 110.2(12) 6_476 . ?
C1S N1S C1S 110.2(12) 8_766 . ?
C2S N1S C1S 132(3) . 3_575 ?
C2S N1S C1S 117(3) 3_575 3_575 ?
C2S N1S C1S 39(2) 6_476 3_575 ?
C2S N1S C1S 70(2) 8_766 3_575 ?
C3S N1S C1S 91.3(12) 8_766 3_575 ?
C3S N1S C1S 121.4(16) 3_575 3_575 ?
C3S N1S C1S 19.7(17) . 3_575 ?
C3S N1S C1S 113.5(15) 6_476 3_575 ?
C1S N1S C1S 110.2(12) 6_476 3_575 ?
C1S N1S C1S 110.2(12) 8_766 3_575 ?
C1S N1S C1S 108(2) . 3_575 ?
C1S O1S C3S 27(2) 3_575 . ?
C1S O1S C2S 44(3) 3_575 6_476 ?
C3S O1S C2S 65(2) . 6_476 ?
C1S O1S H3SA 71.4 3_575 . ?
C3S O1S H3SA 48.8 . . ?
C2S O1S H3SA 113.7 6_476 . ?
C1S C3S O1S 65(4) 3_575 . ?
C1S C3S C2S 30(4) 3_575 6_476 ?
O1S C3S C2S 68(2) . 6_476 ?
C1S C3S N1S 82(3) 3_575 . ?
O1S C3S N1S 124(2) . . ?
C2S C3S N1S 61.5(15) 6_476 . ?
C1S C3S H3SA 122.9 3_575 . ?
O1S C3S H3SA 73.3 . . ?
C2S C3S H3SA 141.1 6_476 . ?
N1S C3S H3SA 155.2 . . ?
C1S C2S C2S 130(8) 6_476 3_575 ?
C1S C2S C3S 15(2) 6_476 8_766 ?
C2S C2S C3S 115(7) 3_575 8_766 ?
C1S C2S O1S 45(3) 6_476 8_766 ?
C2S C2S O1S 117(9) 3_575 8_766 ?
C3S C2S O1S 46.3(17) 8_766 8_766 ?
C1S C2S N1S 72(2) 6_476 . ?
C2S C2S N1S 72.2(19) 3_575 . ?
C3S C2S N1S 62.3(16) 8_766 . ?
O1S C2S N1S 105(3) 8_766 . ?
C1S C2S C1S 126(3) 6_476 8_766 ?
C2S C2S C1S 26(4) 3_575 8_766 ?
C3S C2S C1S 114(2) 8_766 8_766 ?
O1S C2S C1S 136(4) 8_766 8_766 ?
N1S C2S C1S 55.7(14) . 8_766 ?
C1S C2S H2SA 104.7 6_476 . ?
C2S C2S H2SA 49.9 3_575 . ?
C3S C2S H2SA 94.8 8_766 . ?
O1S C2S H2SA 69.8 8_766 . ?
N1S C2S H2SA 99.8 . . ?
C1S C2S H2SA 75.5 8_766 . ?
C1S C2S H2SD 141.7 6_476 . ?
C2S C2S H2SD 66.5 3_575 . ?
C3S C2S H2SD 142.6 8_766 . ?
O1S C2S H2SD 169.9 8_766 . ?
N1S C2S H2SD 85.3 . . ?
C1S C2S H2SD 50.5 8_766 . ?
H2SA C2S H2SD 109.5 . . ?
C1S C2S H2SB 73.8 6_476 . ?
C2S C2S H2SB 148.2 3_575 . ?
C3S C2S H2SB 87.4 8_766 . ?
O1S C2S H2SB 62.5 8_766 . ?
N1S C2S H2SB 139.6 . . ?
C1S C2S H2SB 158.3 8_766 . ?
H2SA C2S H2SB 109.5 . . ?
H2SD C2S H2SB 109.5 . . ?
C3S C1S C2S 135(5) 3_575 8_766 ?
C3S C1S O1S 88(5) 3_575 3_575 ?
C2S C1S O1S 92(5) 8_766 3_575 ?
C3S C1S N1S 78(3) 3_575 . ?
C2S C1S N1S 69.2(17) 8_766 . ?
O1S C1S N1S 132(3) 3_575 . ?
C3S C1S C2S 112(5) 3_575 6_476 ?
C2S C1S C2S 24(4) 8_766 6_476 ?
O1S C1S C2S 91(3) 3_575 6_476 ?
N1S C1S C2S 54.2(13) . 6_476 ?
C3S C1S H1SC 45.8 3_575 . ?
C2S C1S H1SC 169.2 8_766 . ?
O1S C1S H1SC 99.0 3_575 . ?
N1S C1S H1SC 103.0 . . ?
C2S C1S H1SC 154.3 6_476 . ?
C3S C1S H1SD 151.4 3_575 . ?
C2S C1S H1SD 71.9 8_766 . ?
O1S C1S H1SD 82.0 3_575 . ?
N1S C1S H1SD 127.4 . . ?
C2S C1S H1SD 95.2 6_476 . ?
H1SC C1S H1SD 109.5 . . ?
C3S C1S H1SA 74.7 3_575 . ?
C2S C1S H1SA 79.4 8_766 . ?
O1S C1S H1SA 35.7 3_575 . ?
N1S C1S H1SA 96.7 . . ?
C2S C1S H1SA 66.8 6_476 . ?
H1SC C1S H1SA 109.5 . . ?
H1SD C1S H1SA 109.5 . . ?

loop_
_geom_bond_atom_site_label_1
_geom_bond_atom_site_label_2
_geom_bond_distance
_geom_bond_site_symmetry_2
_geom_bond_publ_flag
Mn1 N2 2.221(4) . ?
Mn1 N2 2.221(4) 3_585 ?
Mn1 N5 2.261(4) 8_776 ?
Mn1 N5 2.261(4) 6_476 ?
Mn1 N1 2.312(4) 3_585 ?
Mn1 N1 2.312(4) . ?
C1 N1 1.335(6) . ?
C1 C2 1.369(8) . ?
C1 H1A 0.9300 . ?
C2 C3 1.365(9) . ?
C2 H2A 0.9300 . ?
C3 C4 1.379(8) . ?
C3 H3A 0.9300 . ?
C4 C5 1.370(7) . ?
C4 H4A 0.9300 . ?
C5 N1 1.345(6) . ?
C5 C6 1.472(7) . ?
C6 N2 1.330(6) . ?
C6 N4 1.337(6) . ?
C7 N3 1.332(6) . ?
C7 N4 1.350(6) . ?
C7 C8 1.468(6) . ?
C8 C12 1.376(7) . ?
C8 C9 1.383(7) . ?
C9 C10 1.375(7) . ?
C9 H9A 0.9300 . ?
C10 N5 1.340(6) . ?
C10 H10A 0.9300 . ?
C11 N5 1.327(7) . ?
C11 C12 1.373(8) . ?
C11 H11A 0.9300 . ?
C12 H12A 0.9300 . ?
N3 N2 1.370(5) . ?
N5 Mn1 2.261(4) 6_376 ?
O2W H2WB 0.8498 . ?
O2W H2WA 0.8499 . ?
O3W H3WB 0.8501 . ?
N1S C2S 1.433(19) . ?
N1S C2S 1.433(19) 3_575 ?
N1S C2S 1.433(19) 6_476 ?
N1S C2S 1.433(19) 8_766 ?
N1S C3S 1.444(17) 8_766 ?
N1S C3S 1.444(17) 3_575 ?
N1S C3S 1.444(17) . ?
N1S C3S 1.444(17) 6_476 ?
N1S C1S 1.459(16) 6_476 ?
N1S C1S 1.459(16) 8_766 ?
N1S C1S 1.459(16) . ?
N1S C1S 1.459(16) 3_575 ?
O1S C1S 0.98(3) 3_575 ?
O1S C3S 1.079(19) . ?
O1S C2S 1.39(5) 6_476 ?
O1S H3SA 1.2211 . ?
C3S C1S 0.50(4) 3_575 ?
C3S C2S 1.36(5) 6_476 ?
C3S H3SA 0.9599 . ?
C2S C1S 0.96(5) 6_476 ?
C2S C2S 0.87(9) 3_575 ?
C2S C3S 1.36(5) 8_766 ?
C2S O1S 1.39(5) 8_766 ?
C2S C1S 1.66(5) 8_766 ?
C2S H2SA 0.9600 . ?
C2S H2SD 0.9601 . ?
C2S H2SB 0.9600 . ?
C1S C3S 0.50(4) 3_575 ?
C1S C2S 0.96(5) 8_766 ?
C1S O1S 0.98(3) 3_575 ?
C1S C2S 1.66(5) 6_476 ?
C1S H1SC 0.9601 . ?
C1S H1SD 0.9600 . ?
C1S H1SA 0.9600 . ?
